data_7024641
loop_
_publ_author_name
'Du, Yi'
'Thompson, Amber L.'
'Russell, Nicola'
'O'Hare, Dermot'

_publ_section_title
;
 Resin-assisted solvothermal synthesis of transition metal-organic
 frameworks.
;
_journal_issue 14
_journal_name_full 'Dalton transactions (Cambridge, England : 2003)'
_journal_page_first 3384
_journal_page_last 3395
_journal_paper_doi 10.1039/b919675g
_journal_volume 39
_journal_year 2010
_chemical_formula_moiety 'C11 H11 Fe1 N1 O5'
_chemical_formula_sum 'C11 H11 Fe N O5'
_chemical_formula_weight 293.06
_chemical_melting_point ?
_space_group_IT_number 62
_symmetry_cell_setting orthorhombic
_symmetry_space_group_name_Hall '-P 2ac 2n'
_symmetry_space_group_name_H-M 'P n m a'
_atom_sites_solution_hydrogens geom
_atom_sites_solution_primary direct
_audit_creation_date 08-06-22
_audit_creation_method CRYSTALS_ver_12.86
_cell_angle_alpha 90
_cell_angle_beta 90
_cell_angle_gamma 90
_cell_formula_units_Z 4
_cell_length_a 19.4768(5)
_cell_length_b 7.2563(2)
_cell_length_c 8.7726(2)
_cell_measurement_reflns_used 1662
_cell_measurement_temperature 150
_cell_measurement_theta_max 27
_cell_measurement_theta_min 5
_cell_volume 1239.83(5)
_computing_cell_refinement 'DENZO/SCALEPACK (Otwinowski & Minor, 1997)'
_computing_data_collection 'COLLECT (Nonius, 1997-2001).'
_computing_data_reduction 'DENZO/SCALEPACK (Otwinowski & Minor, 1997)'
_computing_molecular_graphics 'CAMERON (Watkin et al., 1996)'
_computing_publication_material 'CRYSTALS (Betteridge et al., 2003)'
_computing_structure_refinement 'CRYSTALS (Betteridge et al., 2003)'
_computing_structure_solution 'SIR92 (Altomare et al., 1994)'
_diffrn_ambient_temperature 150
_diffrn_measured_fraction_theta_full 0.991
_diffrn_measured_fraction_theta_max 0.990
_diffrn_measurement_device 'Nonius KappaCCD'
_diffrn_measurement_device_type Area
_diffrn_measurement_method \w
_diffrn_radiation_monochromator graphite
_diffrn_radiation_type 'Mo K\a'
_diffrn_radiation_wavelength 0.71073
_diffrn_reflns_av_R_equivalents 0.046
_diffrn_reflns_limit_h_max 25
_diffrn_reflns_limit_h_min -25
_diffrn_reflns_limit_k_max 9
_diffrn_reflns_limit_k_min -9
_diffrn_reflns_limit_l_max 11
_diffrn_reflns_limit_l_min -11
_diffrn_reflns_number 17504
_diffrn_reflns_theta_full 26.931
_diffrn_reflns_theta_max 27.481
_diffrn_reflns_theta_min 5.098
_diffrn_standards_number 0
_exptl_absorpt_coefficient_mu 1.228
_exptl_absorpt_correction_T_max 0.93
_exptl_absorpt_correction_T_min 0.89
_exptl_absorpt_correction_type multi-scan
_exptl_absorpt_process_details 'DENZO/SCALEPACK (Otwinowski & Minor, 1997)'
_exptl_crystal_colour clear_dark_yellow
_exptl_crystal_density_diffrn 1.570
_exptl_crystal_density_meas ?
_exptl_crystal_density_method 'not measured'
_exptl_crystal_description plate
_exptl_crystal_F_000 600
_exptl_crystal_size_max 0.16
_exptl_crystal_size_mid 0.12
_exptl_crystal_size_min 0.06
_refine_diff_density_max 1.09
_refine_diff_density_min -0.70
_refine_ls_extinction_method None
_refine_ls_goodness_of_fit_ref 1.0000
_refine_ls_hydrogen_treatment constr
_refine_ls_matrix_type full
_refine_ls_number_parameters 100
_refine_ls_number_reflns 1525
_refine_ls_number_restraints 6
_refine_ls_R_factor_all 0.0578
_refine_ls_R_factor_gt 0.0337
_refine_ls_shift/su_max 0.003492
_refine_ls_structure_factor_coef Fsqd
_refine_ls_weighting_details
;
Method= Modified Sheldrick
w=1/[\s^2^(F^2^) + ( 0.04P)^2^ + 2.03P]
,where P=(max(Fo^2^,0) + 2Fc^2^)/3
;
_refine_ls_weighting_scheme calc
_refine_ls_wR_factor_all 0.0911
_refine_ls_wR_factor_gt 0.0833
_refine_ls_wR_factor_ref 0.0911
_reflns_limit_h_max 25
_reflns_limit_h_min 0
_reflns_limit_k_max 9
_reflns_limit_k_min 0
_reflns_limit_l_max 11
_reflns_limit_l_min 0
_reflns_number_gt 1015
_reflns_number_total 1525
_reflns_threshold_expression I>2.0\s(I)
_oxford_diffrn_Wilson_B_factor 1.01
_oxford_diffrn_Wilson_scale 15.40
_oxford_refine_ls_r_factor_ref 0.0578
_oxford_refine_ls_scale 0.2497(3)
_oxford_reflns_number_all 1525
_oxford_reflns_threshold_expression_ref I>-3.0\s(I)
_oxford_structure_analysis_title 5804
_cod_data_source_file b919675g.txt
_cod_data_source_block 1
_cod_depositor_comments
;
The following automatic conversions were performed:

'_chemical_melting_point' value 'not measured' was changed to '?' -
the value is undefined or not given.

'_symmetry_cell_setting' value
'Orthorhombic' changed to 'orthorhombic' according to
/home/saulius/struct/CIF-dictionaries/cif_core.dic dictionary named
'cif_core.dic' version 2.4.2 from 2011-04-26.

Automatic conversion script
Id: cif_fix_values 1891 2012-01-12 08:04:46Z andrius 

The following automatic conversions were performed:

'_exptl_crystal_density_meas' value 'not measured' was changed to '?'
- the value is perceived as not measured.

Automatic conversion script
Id: cif_fix_values 3008 2015-01-20 13:52:24Z robertas 
;
_cod_original_sg_symbol_H-M 'P n m a '
_cod_original_formula_sum 'C11 H11 Fe1 N1 O5'
_cod_database_code 7024641

loop_
_symmetry_equiv_pos_as_xyz
x,y,z
-x,-y,-z
-x+1/2,y+1/2,z+1/2
x+1/2,-y+1/2,-z+1/2
x,-y+1/2,z
-x,y+1/2,-z
-x+1/2,-y,z+1/2
x+1/2,y,-z+1/2

loop_
_atom_site_label
_atom_site_type_symbol
_atom_site_fract_x
_atom_site_fract_y
_atom_site_fract_z
_atom_site_U_iso_or_equiv
_atom_site_occupancy
_atom_site_adp_type
_atom_site_refinement_flags_posn
_atom_site_refinement_flags_adp
_atom_site_disorder_group
Fe1 Fe 0.5000 0.5000 0.5000 0.0105 1.0000 Uani S . .
O2 O 0.41668(7) 0.4043(2) 0.37853(19) 0.0204 1.0000 Uani . . .
C3 C 0.38867(16) 0.2500 0.3614(4) 0.0156 1.0000 Uani S T .
C4 C 0.31406(16) 0.2500 0.3112(4) 0.0172 1.0000 Uani S T .
C5 C 0.27974(12) 0.0853(4) 0.2902(3) 0.0296 1.0000 Uani . . .
C6 C 0.21107(11) 0.0854(3) 0.2448(3) 0.0291 1.0000 Uani . . .
C7 C 0.17668(16) 0.2500 0.2225(4) 0.0176 1.0000 Uani S T .
C8 C 0.10211(16) 0.2500 0.1738(4) 0.0154 1.0000 Uani S T .
O9 O 0.07407(8) 0.0952(2) 0.15582(19) 0.0207 1.0000 Uani . . .
O10 O 0.49541(11) 0.7500 0.3605(2) 0.0153 1.0000 Uani S T .
C11 C 0.5242(2) 0.750000(7) 0.2319(4) 0.0237 1.0000 Uani S T 1
N12 N 0.49286(16) 0.7500 0.1026(3) 0.0251 1.0000 Uani S T 1
C13 C 0.5277(3) 0.750000(7) -0.0437(5) 0.0423 1.0000 Uani S T 1
C14 C 0.4173(2) 0.750000(7) 0.0970(5) 0.0418 1.0000 Uani S T 1
H51 H 0.3021 -0.0272 0.3087 0.0365 1.0000 Uiso R . .
H61 H 0.1888 -0.0258 0.2262 0.0352 1.0000 Uiso R . .
H111 H 0.5748 0.7500 0.2253 0.0283 1.0000 Uiso RS . .
H131 H 0.5777 0.7500 -0.0235 0.0635 1.0000 Uiso RS . .
H132 H 0.5141 0.8588 -0.1027 0.0628 1.0000 Uiso R . 1
H141 H 0.4000 0.7500 0.2003 0.0628 1.0000 Uiso RS . .
H142 H 0.4022 0.8600 0.0427 0.0627 1.0000 Uiso R . 1

loop_
_atom_site_aniso_label
_atom_site_aniso_U_11
_atom_site_aniso_U_22
_atom_site_aniso_U_33
_atom_site_aniso_U_23
_atom_site_aniso_U_13
_atom_site_aniso_U_12
Fe1 0.0079(2) 0.0109(2) 0.0126(2) -0.00067(16) 0.00016(18) -0.00045(18)
O2 0.0151(7) 0.0180(8) 0.0282(9) 0.0002(8) -0.0075(7) -0.0019(7)
C3 0.0122(14) 0.0192(17) 0.0153(17) 0.0000 -0.0034(13) 0.0000
C4 0.0120(15) 0.0187(17) 0.0209(17) 0.0000 -0.0047(13) 0.0000
C5 0.0184(12) 0.0156(12) 0.0548(18) -0.0006(12) -0.0132(12) 0.0034(10)
C6 0.0160(12) 0.0149(12) 0.0563(17) -0.0019(13) -0.0137(12) -0.0025(10)
C7 0.0142(15) 0.0182(16) 0.0204(17) 0.0000 -0.0054(14) 0.0000
C8 0.0134(15) 0.0197(17) 0.0132(15) 0.0000 -0.0055(13) 0.0000
O9 0.0167(8) 0.0178(8) 0.0277(9) -0.0014(7) -0.0096(7) -0.0024(7)
O10 0.0226(11) 0.0118(10) 0.0117(11) 0.0000 0.0016(9) 0.0000
C11 0.0329(18) 0.0139(16) 0.0241(19) 0.0000 0.0006(16) 0.0000
N12 0.0388(18) 0.0230(14) 0.0137(13) 0.0000 -0.0009(14) 0.0000
C13 0.068(3) 0.039(2) 0.0199(19) 0.0000 0.009(2) 0.0000
C14 0.040(2) 0.052(3) 0.034(2) 0.0000 -0.011(2) 0.0000

loop_
_atom_type_symbol
_atom_type_scat_dispersion_real
_atom_type_scat_dispersion_imag
_atom_type_scat_Cromer_Mann_a1
_atom_type_scat_Cromer_Mann_b1
_atom_type_scat_Cromer_Mann_a2
_atom_type_scat_Cromer_Mann_b2
_atom_type_scat_Cromer_Mann_a3
_atom_type_scat_Cromer_Mann_b3
_atom_type_scat_Cromer_Mann_a4
_atom_type_scat_Cromer_Mann_b4
_atom_type_scat_Cromer_Mann_c
_atom_type_scat_source
C 0.0033 0.0016 2.3100 20.8439 1.0200 10.2075 1.5886 0.5687 0.8650 51.6512 0.2156 'International Tables Vol C 4.2.6.8 and 6.1.1.4'
H 0.0000 0.0000 0.4930 10.5109 0.3229 26.1257 0.1402 3.1424 0.0408 57.7998 0.0030 'International Tables Vol C 4.2.6.8 and 6.1.1.4'
O 0.0106 0.0060 3.0485 13.2771 2.2868 5.7011 1.5463 0.3239 0.8670 32.9089 0.2508 'International Tables Vol C 4.2.6.8 and 6.1.1.4'
Fe 0.3463 0.8444 11.7695 4.7611 7.3573 0.3072 3.5222 15.3535 2.3045 76.8805 1.0369 'International Tables Vol C 4.2.6.8 and 6.1.1.4'
N 0.0061 0.0033 12.2126 0.0057 3.1322 9.8933 2.0125 28.9975 1.1663 0.5826 -11.5290 'International Tables Vol C 4.2.6.8 and 6.1.1.4'

loop_
_geom_angle_atom_site_label_1
_geom_angle_site_symmetry_1
_geom_angle_atom_site_label_2
_geom_angle_atom_site_label_3
_geom_angle_site_symmetry_3
_geom_angle
_geom_angle_publ_flag
O10 2_666 Fe1 O9 4_555 93.62(7) yes
O10 2_666 Fe1 O9 3_555 86.38(7) yes
O9 4_555 Fe1 O9 3_555 179.995 yes
O10 2_666 Fe1 O2 2_666 87.61(7) yes
O9 4_555 Fe1 O2 2_666 84.65(7) yes
O9 3_555 Fe1 O2 2_666 95.35(7) yes
O10 2_666 Fe1 O2 . 92.39(7) yes
O9 4_555 Fe1 O2 . 95.35(7) yes
O9 3_555 Fe1 O2 . 84.65(7) yes
O2 2_666 Fe1 O2 . 179.994 yes
O10 2_666 Fe1 O10 . 179.995 yes
O9 4_555 Fe1 O10 . 86.38(7) yes
O9 3_555 Fe1 O10 . 93.62(7) yes
O2 2_666 Fe1 O10 . 92.39(7) yes
O2 . Fe1 O10 . 87.61(7) yes
Fe1 . O2 C3 . 134.84(17) yes
O2 . C3 O2 5_555 126.4(3) yes
O2 . C3 C4 . 116.81(14) yes
O2 5_555 C3 C4 . 116.81(14) yes
C3 . C4 C5 5_555 120.12(15) yes
C3 . C4 C5 . 120.12(15) yes
C5 5_555 C4 C5 . 119.7(3) yes
C4 . C5 C6 . 120.1(2) yes
C4 . C5 H51 . 120.3 no
C6 . C5 H51 . 119.6 no
C5 . C6 C7 . 120.3(2) yes
C5 . C6 H61 . 119.8 no
C7 . C6 H61 . 119.9 no
C6 . C7 C6 5_555 119.4(3) yes
C6 . C7 C8 . 120.30(14) yes
C6 5_555 C7 C8 . 120.30(14) yes
C7 . C8 O9 5_555 116.84(15) yes
C7 . C8 O9 . 116.84(15) yes
O9 5_555 C8 O9 . 126.3(3) yes
Fe1 3_544 O9 C8 . 132.20(17) yes
Fe1 . O10 Fe1 5_565 111.86(9) yes
Fe1 . O10 C11 . 118.82(9) yes
Fe1 5_565 O10 C11 . 118.82(9) yes
O10 . C11 N12 . 125.2(3) yes
O10 . C11 H111 . 119.8 no
N12 . C11 H111 . 114.9 no
C11 . N12 C13 . 123.8(3) yes
C11 . N12 C14 . 120.2(3) yes
C13 . N12 C14 . 116.0(4) yes
N12 . C13 H132 5_565 109.9 no
N12 . C13 H131 . 107.6 no
H132 5_565 C13 H131 . 111.1 no
N12 . C13 H132 . 109.9 no
H132 5_565 C13 H132 . 107.2 no
H131 . C13 H132 . 111.1 no
N12 . C14 H142 5_565 108.6 no
N12 . C14 H141 . 108.5 no
H142 5_565 C14 H141 . 110.7 no
N12 . C14 H142 . 108.6 no
H142 5_565 C14 H142 . 109.8 no
H141 . C14 H142 . 110.7 no

loop_
_geom_bond_atom_site_label_1
_geom_bond_atom_site_label_2
_geom_bond_site_symmetry_2
_geom_bond_distance
_geom_bond_publ_flag
Fe1 O10 2_666 2.1900(12) yes
Fe1 O9 4_555 2.1040(15) yes
Fe1 O9 3_555 2.1040(15) yes
Fe1 O2 2_666 2.0620(15) yes
Fe1 O2 . 2.0620(15) yes
Fe1 O10 . 2.1900(12) yes
O2 C3 . 1.254(2) yes
C3 C4 . 1.518(4) yes
C4 C5 5_555 1.382(3) yes
C4 C5 . 1.382(3) yes
C5 C6 . 1.395(3) yes
C5 H51 . 0.939 no
C6 C7 . 1.383(3) yes
C6 H61 . 0.930 no
C7 C8 . 1.514(4) yes
C8 O9 5_555 1.259(2) yes
C8 O9 . 1.259(2) yes
O10 C11 . 1.261(4) yes
C11 N12 . 1.288(5) yes
C11 H111 . 0.986 no
N12 C13 . 1.452(5) yes
N12 C14 . 1.472(5) yes
C13 H132 5_565 0.981 no
C13 H131 . 0.989 no
C13 H132 . 0.981 no
C14 H142 5_565 0.976 no
C14 H141 . 0.967 no
C14 H142 . 0.976 no
